data_7238527
loop_
_publ_author_name
'Sridhar, Balasubramanian'
'Nanubolu, Jagadeesh Babu'
'Ravikumar, Krishnan'

_publ_section_title
;
 Competition between the two-point and three-point synthon in
 cytosine--carboxylic acid complexes
;
_journal_issue 20
_journal_name_full CrystEngComm
_journal_page_first 7065
_journal_paper_doi 10.1039/c2ce26076j
_journal_volume 14
_journal_year 2012
_chemical_formula_moiety 'C4 H6 N3 O +, C7 H3 N2 O6 -, 3(H2 O)'
_chemical_formula_sum 'C11 H15 N5 O10'
_chemical_formula_weight 377.28
_chemical_name_common 'Cytosinium-3,5-dinitrobenzoate trihydrate'
_space_group_IT_number 14
_space_group_name_Hall '-P 2ybc'
_space_group_name_H-M_alt 'P 1 21/c 1'
_symmetry_cell_setting monoclinic
_symmetry_space_group_name_Hall '-P 2ybc'
_symmetry_space_group_name_H-M 'P 1 21/c 1'
_atom_sites_solution_hydrogens geom
_atom_sites_solution_primary direct
_atom_sites_solution_secondary difmap
_audit_creation_method SHELXL-97
_cell_angle_alpha 90.00
_cell_angle_beta 90.462(1)
_cell_angle_gamma 90.00
_cell_formula_units_Z 4
_cell_length_a 5.0257(3)
_cell_length_b 24.5327(15)
_cell_length_c 13.1664(8)
_cell_measurement_reflns_used 4548
_cell_measurement_temperature 294(2)
_cell_measurement_theta_max 27.10
_cell_measurement_theta_min 2.27
_cell_volume 1623.29(17)
_computing_cell_refinement 'SAINT (Bruker, 2001)'
_computing_data_collection 'SMART (Bruker, 2001)'
_computing_data_reduction SAINT
_computing_molecular_graphics 'SHELXTL/PC (Sheldrick, 1990)'
_computing_publication_material SHELXL97
_computing_structure_refinement 'SHELXL-97 (Sheldrick, 2008)'
_computing_structure_solution 'SHELXS-97 (Sheldrick, 2008)'
_diffrn_ambient_temperature 294(2)
_diffrn_measured_fraction_theta_full 1.000
_diffrn_measured_fraction_theta_max 1.000
_diffrn_measurement_device 'Bruker SMART APEX CCD area-detector'
_diffrn_measurement_device_type 'CCD Area Detector'
_diffrn_measurement_method '\w scan'
_diffrn_radiation_monochromator graphite
_diffrn_radiation_source 'fine-focus sealed tube'
_diffrn_radiation_type MoK\a
_diffrn_radiation_wavelength 0.71073
_diffrn_reflns_av_R_equivalents 0.0291
_diffrn_reflns_av_sigmaI/netI 0.0208
_diffrn_reflns_limit_h_max 5
_diffrn_reflns_limit_h_min -5
_diffrn_reflns_limit_k_max 29
_diffrn_reflns_limit_k_min -29
_diffrn_reflns_limit_l_max 15
_diffrn_reflns_limit_l_min -15
_diffrn_reflns_number 15406
_diffrn_reflns_theta_full 24.99
_diffrn_reflns_theta_max 24.99
_diffrn_reflns_theta_min 1.66
_diffrn_standards_number 0
_exptl_absorpt_coefficient_mu 0.138
_exptl_absorpt_correction_type none
_exptl_crystal_colour colorless
_exptl_crystal_density_diffrn 1.544
_exptl_crystal_density_method 'not measured'
_exptl_crystal_description Plate
_exptl_crystal_F_000 784
_exptl_crystal_size_max 0.30
_exptl_crystal_size_mid 0.25
_exptl_crystal_size_min 0.13
_refine_diff_density_max 0.212
_refine_diff_density_min -0.185
_refine_diff_density_rms 0.044
_refine_ls_extinction_method none
_refine_ls_goodness_of_fit_ref 1.248
_refine_ls_hydrogen_treatment mixed
_refine_ls_matrix_type full
_refine_ls_number_parameters 275
_refine_ls_number_reflns 2841
_refine_ls_number_restraints 0
_refine_ls_restrained_S_all 1.248
_refine_ls_R_factor_all 0.0702
_refine_ls_R_factor_gt 0.0647
_refine_ls_shift/su_max 0.000
_refine_ls_shift/su_mean 0.000
_refine_ls_structure_factor_coef Fsqd
_refine_ls_weighting_details 'calc w=1/[\s^2^(Fo^2^)+(0.0398P)^2^+1.2265P] where P=(Fo^2^+2Fc^2^)/3'
_refine_ls_weighting_scheme calc
_refine_ls_wR_factor_gt 0.1312
_refine_ls_wR_factor_ref 0.1338
_reflns_number_gt 2619
_reflns_number_total 2841
_reflns_threshold_expression I>2\s(I)
_cod_data_source_file c2ce26076j.txt
_cod_data_source_block am81m
_cod_original_sg_symbol_H-M 'P 21/c'
_cod_database_code 7238527

loop_
_symmetry_equiv_pos_as_xyz
'x, y, z'
'-x, y+1/2, -z+1/2'
'-x, -y, -z'
'x, -y-1/2, z-1/2'

loop_
_atom_site_label
_atom_site_type_symbol
_atom_site_fract_x
_atom_site_fract_y
_atom_site_fract_z
_atom_site_U_iso_or_equiv
_atom_site_adp_type
_atom_site_occupancy
_atom_site_symmetry_multiplicity
_atom_site_calc_flag
_atom_site_refinement_flags
C2 C 0.4835(5) 0.67897(11) 0.1246(2) 0.0396(6) Uani 1 1 d .
C4 C 0.1254(5) 0.65276(11) 0.2311(2) 0.0372(6) Uani 1 1 d .
H4 H -0.0085 0.6277 0.2446 0.045 Uiso 1 1 calc R
C5 C 0.1545(5) 0.69615(11) 0.2916(2) 0.0376(6) Uani 1 1 d .
H5 H 0.0401 0.7019 0.3458 0.045 Uiso 1 1 calc R
C6 C 0.3637(5) 0.73317(10) 0.27141(19) 0.0320(6) Uani 1 1 d .
N1 N 0.5135(4) 0.72344(9) 0.18795(16) 0.0348(5) Uani 1 1 d .
H1N H 0.636(6) 0.7471(11) 0.174(2) 0.035(7) Uiso 1 1 d .
N3 N 0.2853(5) 0.64450(10) 0.15087(19) 0.0399(6) Uani 1 1 d .
H3N H 0.265(5) 0.6168(12) 0.116(2) 0.038(8) Uiso 1 1 d .
N7 N 0.4181(5) 0.77520(10) 0.32825(18) 0.0399(6) Uani 1 1 d .
H7N H 0.557(7) 0.7994(13) 0.313(2) 0.057(9) Uiso 1 1 d .
H8N H 0.320(6) 0.7809(12) 0.385(2) 0.050(9) Uiso 1 1 d .
O8 O 0.6266(4) 0.67098(9) 0.05207(17) 0.0600(6) Uani 1 1 d .
C11 C 0.9446(5) 0.84173(10) 0.2036(2) 0.0340(6) Uani 1 1 d .
C12 C 1.1608(5) 0.88081(10) 0.16888(19) 0.0326(6) Uani 1 1 d .
C13 C 1.3163(5) 0.86831(11) 0.08513(19) 0.0350(6) Uani 1 1 d .
H13 H 1.2904 0.8358 0.0502 0.042 Uiso 1 1 calc R
C14 C 1.5088(5) 0.90447(11) 0.05446(19) 0.0359(6) Uani 1 1 d .
C15 C 1.5556(5) 0.95295(11) 0.1031(2) 0.0394(6) Uani 1 1 d .
H15 H 1.6873 0.9768 0.0816 0.047 Uiso 1 1 calc R
C16 C 1.3980(5) 0.96452(11) 0.1853(2) 0.0382(6) Uani 1 1 d .
C17 C 1.2038(5) 0.92991(10) 0.2190(2) 0.0352(6) Uani 1 1 d .
H17 H 1.1017 0.9392 0.2750 0.042 Uiso 1 1 calc R
N18 N 1.6746(5) 0.89051(11) -0.03459(19) 0.0481(6) Uani 1 1 d .
N21 N 1.4439(6) 1.01636(10) 0.2388(2) 0.0547(7) Uani 1 1 d .
O9 O 0.8208(4) 0.85363(8) 0.28170(15) 0.0479(5) Uani 1 1 d .
O10 O 0.9061(4) 0.80055(8) 0.14989(15) 0.0459(5) Uani 1 1 d .
O19 O 1.6364(5) 0.84701(11) -0.07546(18) 0.0690(7) Uani 1 1 d .
O20 O 1.8421(5) 0.92382(11) -0.06048(18) 0.0718(7) Uani 1 1 d .
O22 O 1.6353(6) 1.04310(11) 0.2137(2) 0.0960(10) Uani 1 1 d .
O23 O 1.2885(5) 1.02985(9) 0.3042(2) 0.0709(7) Uani 1 1 d .
O1W O 1.0581(5) 0.73242(11) -0.00810(19) 0.0592(6) Uani 1 1 d .
H1W H 0.931(8) 0.7089(17) -0.003(3) 0.086(14) Uiso 1 1 d .
H2W H 1.034(8) 0.7575(19) 0.036(3) 0.095(15) Uiso 1 1 d .
O2W O 0.2188(6) 0.55371(10) 0.02682(19) 0.0561(6) Uani 1 1 d .
H3W H 0.231(8) 0.5235(19) 0.055(3) 0.090(15) Uiso 1 1 d .
H4W H 0.067(9) 0.5563(18) -0.007(3) 0.092(15) Uiso 1 1 d .
O3W O 0.2674(5) 0.43915(10) 0.0821(2) 0.0606(7) Uani 1 1 d .
H5W H 0.239(8) 0.4114(17) 0.118(3) 0.080(13) Uiso 1 1 d .
H6W H 0.403(9) 0.4329(18) 0.049(3) 0.093(15) Uiso 1 1 d .

loop_
_atom_site_aniso_label
_atom_site_aniso_U_11
_atom_site_aniso_U_22
_atom_site_aniso_U_33
_atom_site_aniso_U_23
_atom_site_aniso_U_13
_atom_site_aniso_U_12
C2 0.0384(15) 0.0385(15) 0.0420(16) -0.0024(12) 0.0066(13) -0.0038(12)
C4 0.0346(14) 0.0340(14) 0.0431(16) 0.0093(12) 0.0048(12) -0.0050(11)
C5 0.0357(14) 0.0409(15) 0.0362(14) 0.0071(12) 0.0071(11) -0.0031(12)
C6 0.0309(13) 0.0331(14) 0.0318(13) 0.0046(11) 0.0017(11) 0.0006(11)
N1 0.0323(12) 0.0342(12) 0.0382(13) -0.0006(10) 0.0091(10) -0.0077(10)
N3 0.0453(14) 0.0311(13) 0.0434(14) -0.0038(11) 0.0057(11) -0.0058(11)
N7 0.0427(14) 0.0415(13) 0.0357(13) -0.0062(11) 0.0118(11) -0.0099(11)
O8 0.0582(13) 0.0624(14) 0.0599(14) -0.0215(11) 0.0280(11) -0.0142(11)
C11 0.0321(14) 0.0324(14) 0.0375(14) 0.0007(12) 0.0029(11) -0.0003(11)
C12 0.0291(13) 0.0344(14) 0.0344(14) 0.0022(11) -0.0006(11) 0.0017(11)
C13 0.0337(14) 0.0345(14) 0.0367(14) -0.0032(11) -0.0003(11) 0.0005(11)
C14 0.0324(14) 0.0419(15) 0.0334(14) 0.0025(11) 0.0035(11) 0.0034(11)
C15 0.0353(15) 0.0405(15) 0.0424(16) 0.0095(12) 0.0012(12) -0.0074(12)
C16 0.0400(15) 0.0324(14) 0.0422(16) 0.0000(12) -0.0017(12) -0.0029(12)
C17 0.0368(14) 0.0345(14) 0.0343(14) -0.0010(11) 0.0046(11) -0.0012(11)
N18 0.0384(14) 0.0638(17) 0.0423(14) 0.0003(13) 0.0072(11) 0.0003(13)
N21 0.0681(18) 0.0388(14) 0.0574(17) -0.0081(12) 0.0023(14) -0.0152(13)
O9 0.0505(12) 0.0453(11) 0.0481(12) -0.0121(9) 0.0209(10) -0.0138(9)
O10 0.0485(12) 0.0396(11) 0.0499(12) -0.0124(9) 0.0134(9) -0.0157(9)
O19 0.0641(15) 0.0799(18) 0.0635(15) -0.0281(13) 0.0235(12) -0.0066(13)
O20 0.0614(15) 0.0886(18) 0.0658(15) 0.0043(13) 0.0312(12) -0.0189(14)
O22 0.107(2) 0.0690(17) 0.112(2) -0.0310(16) 0.0333(18) -0.0580(17)
O23 0.0874(18) 0.0511(14) 0.0746(17) -0.0232(12) 0.0189(14) -0.0066(13)
O1W 0.0660(16) 0.0540(15) 0.0581(15) -0.0055(12) 0.0293(12) -0.0097(12)
O2W 0.0715(17) 0.0407(13) 0.0561(14) -0.0035(11) -0.0048(12) -0.0120(12)
O3W 0.0693(17) 0.0511(14) 0.0618(15) 0.0151(12) 0.0226(13) 0.0150(12)

loop_
_atom_type_symbol
_atom_type_description
_atom_type_scat_dispersion_real
_atom_type_scat_dispersion_imag
_atom_type_scat_source
C C 0.0033 0.0016 'International Tables Vol C Tables 4.2.6.8 and 6.1.1.4'
H H 0.0000 0.0000 'International Tables Vol C Tables 4.2.6.8 and 6.1.1.4'
N N 0.0061 0.0033 'International Tables Vol C Tables 4.2.6.8 and 6.1.1.4'
O O 0.0106 0.0060 'International Tables Vol C Tables 4.2.6.8 and 6.1.1.4'

loop_
_geom_angle_atom_site_label_1
_geom_angle_atom_site_label_2
_geom_angle_atom_site_label_3
_geom_angle
O8 C2 N3 122.7(3)
O8 C2 N1 122.7(2)
N3 C2 N1 114.6(2)
C5 C4 N3 121.6(2)
C5 C4 H4 119.2
N3 C4 H4 119.2
C4 C5 C6 118.4(2)
C4 C5 H5 120.8
C6 C5 H5 120.8
N7 C6 N1 119.3(2)
N7 C6 C5 123.5(2)
N1 C6 C5 117.2(2)
C6 N1 C2 124.7(2)
C6 N1 H1N 116.7(18)
C2 N1 H1N 118.6(18)
C4 N3 C2 123.4(2)
C4 N3 H3N 119(2)
C2 N3 H3N 117(2)
C6 N7 H7N 122(2)
C6 N7 H8N 119(2)
H7N N7 H8N 119(3)
O9 C11 O10 125.7(2)
O9 C11 C12 117.7(2)
O10 C11 C12 116.6(2)
C17 C12 C13 118.8(2)
C17 C12 C11 120.8(2)
C13 C12 C11 120.4(2)
C14 C13 C12 119.4(2)
C14 C13 H13 120.3
C12 C13 H13 120.3
C15 C14 C13 122.8(2)
C15 C14 N18 118.3(2)
C13 C14 N18 118.9(2)
C14 C15 C16 116.7(2)
C14 C15 H15 121.7
C16 C15 H15 121.7
C17 C16 C15 122.9(3)
C17 C16 N21 119.3(3)
C15 C16 N21 117.8(2)
C16 C17 C12 119.4(2)
C16 C17 H17 120.3
C12 C17 H17 120.3
O19 N18 O20 124.9(3)
O19 N18 C14 117.9(2)
O20 N18 C14 117.2(3)
O22 N21 O23 124.2(3)
O22 N21 C16 117.3(3)
O23 N21 C16 118.5(3)
H1W O1W H2W 109(4)
H3W O2W H4W 110(4)
H5W O3W H6W 107(4)

loop_
_geom_bond_atom_site_label_1
_geom_bond_atom_site_label_2
_geom_bond_distance
C2 O8 1.216(3)
C2 N3 1.354(3)
C2 N1 1.381(3)
C4 C5 1.338(4)
C4 N3 1.347(3)
C4 H4 0.9300
C5 C6 1.416(4)
C5 H5 0.9300
C6 N7 1.302(3)
C6 N1 1.358(3)
N1 H1N 0.87(3)
N3 H3N 0.83(3)
N7 H7N 0.94(3)
N7 H8N 0.91(3)
C11 O9 1.241(3)
C11 O10 1.247(3)
C11 C12 1.522(3)
C12 C17 1.390(4)
C12 C13 1.391(4)
C13 C14 1.376(4)
C13 H13 0.9300
C14 C15 1.370(4)
C14 N18 1.484(3)
C15 C16 1.376(4)
C15 H15 0.9300
C16 C17 1.371(4)
C16 N21 1.471(4)
C17 H17 0.9300
N18 O19 1.210(3)
N18 O20 1.224(3)
N21 O22 1.213(3)
N21 O23 1.213(3)
O1W H1W 0.86(4)
O1W H2W 0.86(5)
O2W H3W 0.83(5)
O2W H4W 0.88(5)
O3W H5W 0.85(4)
O3W H6W 0.83(5)

loop_
_geom_hbond_atom_site_label_D
_geom_hbond_atom_site_label_H
_geom_hbond_atom_site_label_A
_geom_hbond_distance_DH
_geom_hbond_distance_HA
_geom_hbond_distance_DA
_geom_hbond_angle_DHA
_geom_hbond_site_symmetry_A
N1 H1N O10 0.87(3) 1.92(3) 2.782(3) 178(3) .
N3 H3N O2W 0.83(3) 1.96(3) 2.780(3) 177(3) .
N7 H7N O9 0.94(3) 1.93(3) 2.862(3) 175(3) .
N7 H8N O1W 0.91(3) 1.96(3) 2.831(3) 159(3) 4_476
O1W H1W O8 0.86(4) 1.94(4) 2.762(3) 159(4) .
O1W H2W O10 0.86(5) 1.94(5) 2.780(3) 164(4) .
O2W H3W O3W 0.83(5) 2.11(5) 2.913(4) 163(4) .
O2W H4W O3W 0.88(5) 1.95(5) 2.828(4) 179(4) 3_565
O3W H5W O9 0.85(4) 1.96(4) 2.798(3) 172(4) 2_645
O3W H6W O2W 0.83(5) 2.18(5) 2.969(4) 160(4) 3_665

loop_
_geom_torsion_atom_site_label_1
_geom_torsion_atom_site_label_2
_geom_torsion_atom_site_label_3
_geom_torsion_atom_site_label_4
_geom_torsion
N3 C4 C5 C6 -1.6(4)
C4 C5 C6 N7 -176.6(3)
C4 C5 C6 N1 3.3(4)
N7 C6 N1 C2 176.8(3)
C5 C6 N1 C2 -3.0(4)
O8 C2 N1 C6 -178.0(3)
N3 C2 N1 C6 0.9(4)
C5 C4 N3 C2 -0.7(4)
O8 C2 N3 C4 179.9(3)
N1 C2 N3 C4 1.1(4)
O9 C11 C12 C17 -4.6(4)
O10 C11 C12 C17 174.8(2)
O9 C11 C12 C13 176.5(2)
O10 C11 C12 C13 -4.1(4)
C17 C12 C13 C14 0.4(4)
C11 C12 C13 C14 179.3(2)
C12 C13 C14 C15 0.0(4)
C12 C13 C14 N18 179.6(2)
C13 C14 C15 C16 -0.4(4)
N18 C14 C15 C16 180.0(2)
C14 C15 C16 C17 0.5(4)
C14 C15 C16 N21 -180.0(2)
C15 C16 C17 C12 -0.1(4)
N21 C16 C17 C12 -179.7(2)
C13 C12 C17 C16 -0.3(4)
C11 C12 C17 C16 -179.3(2)
C15 C14 N18 O19 178.2(3)
C13 C14 N18 O19 -1.5(4)
C15 C14 N18 O20 -1.1(4)
C13 C14 N18 O20 179.3(3)
C17 C16 N21 O22 172.3(3)
C15 C16 N21 O22 -7.3(4)
C17 C16 N21 O23 -8.3(4)
C15 C16 N21 O23 172.1(3)
